data_7007250
loop_
_publ_author_name
'Adams, Christopher J.'
'Connelly, Neil G.'
'Goodwin, Nicholas J.'
'Hayward, Owen D.'
'Orpen, A. Guy'
'Wood, Andrew J.'

_publ_section_title
;
 Metal-metal charge transfer and solvatochromism in cyanomanganese
 carbonyl complexes of ruthenium and osmium.
;
_journal_issue 29
_journal_name_full 'Dalton transactions (Cambridge, England : 2003)'
_journal_page_first 3584
_journal_page_last 3596
_journal_paper_doi 10.1039/b602334g
_journal_year 2006
_chemical_formula_sum 'C37 H63 F18 Mn N7 O4.5 P4 Ru'
_chemical_formula_weight 1299.83
_chemical_name_systematic
;
?
;
_space_group_IT_number 2
_symmetry_cell_setting triclinic
_symmetry_space_group_name_Hall '-P 1'
_symmetry_space_group_name_H-M 'P -1'
_atom_sites_solution_hydrogens geom
_atom_sites_solution_primary direct
_atom_sites_solution_secondary difmap
_audit_creation_method SHELXL-97
_cell_angle_alpha 81.267(11)
_cell_angle_beta 81.481(19)
_cell_angle_gamma 76.760(11)
_cell_formula_units_Z 2
_cell_length_a 9.972(2)
_cell_length_b 13.579(2)
_cell_length_c 20.985(5)
_cell_measurement_reflns_used 117
_cell_measurement_temperature 173(2)
_cell_volume 2714.9(10)
_computing_cell_refinement 'Bruker SMART'
_computing_data_collection 'Bruker SMART'
_computing_data_reduction 'Bruker SHELXTL'
_computing_molecular_graphics 'Bruker SHELXTL'
_computing_publication_material 'Bruker SHELXTL'
_computing_structure_refinement 'SHELXL-97 (Sheldrick, 1997)'
_computing_structure_solution 'SHELXS-97 (Sheldrick, 1990)'
_diffrn_ambient_temperature 173(2)
_diffrn_measured_fraction_theta_full 0.980
_diffrn_measured_fraction_theta_max 0.980
_diffrn_measurement_device_type 'CCD area detector'
_diffrn_measurement_method 'phi and omega scans'
_diffrn_radiation_monochromator graphite
_diffrn_radiation_source 'fine-focus sealed tube'
_diffrn_radiation_type MoK\a
_diffrn_radiation_wavelength 0.71073
_diffrn_reflns_av_R_equivalents 0.0602
_diffrn_reflns_av_sigmaI/netI 0.1068
_diffrn_reflns_limit_h_max 12
_diffrn_reflns_limit_h_min -12
_diffrn_reflns_limit_k_max 17
_diffrn_reflns_limit_k_min -17
_diffrn_reflns_limit_l_max 27
_diffrn_reflns_limit_l_min -27
_diffrn_reflns_number 27761
_diffrn_reflns_theta_full 27.48
_diffrn_reflns_theta_max 27.48
_diffrn_reflns_theta_min 1.55
_diffrn_standards_decay_% 0
_exptl_absorpt_coefficient_mu 0.735
_exptl_absorpt_correction_T_max 0.899
_exptl_absorpt_correction_T_min 0.787
_exptl_absorpt_correction_type multi-scan
_exptl_absorpt_process_details SADABS
_exptl_crystal_colour red-brown
_exptl_crystal_density_diffrn 1.590
_exptl_crystal_density_meas ?
_exptl_crystal_density_method .
_exptl_crystal_description block
_exptl_crystal_F_000 1322
_exptl_crystal_size_max 0.3
_exptl_crystal_size_mid 0.2
_exptl_crystal_size_min 0.1
_refine_diff_density_max 1.116
_refine_diff_density_min -0.758
_refine_diff_density_rms 0.108
_refine_ls_extinction_method none
_refine_ls_goodness_of_fit_ref 1.008
_refine_ls_hydrogen_treatment constr
_refine_ls_matrix_type full
_refine_ls_number_parameters 670
_refine_ls_number_reflns 12195
_refine_ls_number_restraints 15
_refine_ls_restrained_S_all 1.010
_refine_ls_R_factor_all 0.1303
_refine_ls_R_factor_gt 0.0656
_refine_ls_shift/su_max 0.009
_refine_ls_shift/su_mean 0.000
_refine_ls_structure_factor_coef Fsqd
_refine_ls_weighting_details 'calc w=1/[\s^2^(Fo^2^)+(0.0868P)^2^+0.0000P] where P=(Fo^2^+2Fc^2^)/3'
_refine_ls_weighting_scheme calc
_refine_ls_wR_factor_gt 0.1488
_refine_ls_wR_factor_ref 0.1793
_reflns_number_gt 7056
_reflns_number_total 12195
_reflns_threshold_expression >2sigma(I)
_cod_data_source_file b602334g.txt
_cod_data_source_block 8
_cod_depositor_comments
;
The following automatic conversions were performed:
'_symmetry_cell_setting' value 'Triclinic' changed to 'triclinic'
according to '/home/saulius/struct/CIF-dictionaries/cif_core.dic'
dictionary named 'cif_core.dic' version 2.4.1 from 2010-06-29.

Automatic conversion script
Id: cif_fix_enum 1527 2010-12-29 10:47:43Z saulius 
;
_cod_original_cell_volume 2715.0(11)
_cod_original_sg_symbol_H-M P-1
_cod_original_formula_sum 'C37 H63 F18 Mn N7 O4.50 P4 Ru'
_cod_database_code 7007250

loop_
_symmetry_equiv_pos_as_xyz
'x, y, z'
'-x, -y, -z'

loop_
_atom_site_label
_atom_site_type_symbol
_atom_site_fract_x
_atom_site_fract_y
_atom_site_fract_z
_atom_site_U_iso_or_equiv
_atom_site_adp_type
_atom_site_occupancy
_atom_site_symmetry_multiplicity
_atom_site_calc_flag
_atom_site_refinement_flags
_atom_site_disorder_assembly
_atom_site_disorder_group
Ru1 Ru 0.75539(4) 0.40314(3) 0.16907(2) 0.02905(13) Uani 1 1 d . . .
Mn1 Mn 0.36038(8) 0.52005(6) 0.34140(4) 0.0294(2) Uani 1 1 d . A .
P1 P 0.39939(14) 0.68214(10) 0.31560(7) 0.0289(3) Uani 1 1 d . . .
P2 P 0.23393(16) 0.47938(12) 0.06712(8) 0.0397(4) Uani 1 1 d . . .
P3 P 0.7405(2) 0.09914(12) 0.06872(9) 0.0508(5) Uani 1 1 d . . .
P4 P 0.0718(2) 0.71370(14) 0.60551(10) 0.0619(5) Uani 1 1 d D . .
O1 O 0.1281(4) 0.5453(3) 0.2735(2) 0.0545(12) Uani 1 1 d . . .
N1 N 0.6027(5) 0.4499(3) 0.2383(2) 0.0319(10) Uani 1 1 d . . .
N2 N 0.7206(5) 0.5543(3) 0.1212(2) 0.0440(12) Uani 1 1 d . . .
H2A H 0.7423 0.5530 0.0777 0.066 Uiso 1 1 calc R . .
H2B H 0.7747 0.5899 0.1356 0.066 Uiso 1 1 calc R . .
H2C H 0.6297 0.5849 0.1300 0.066 Uiso 1 1 calc R . .
N3 N 0.9076(5) 0.4342(4) 0.2193(2) 0.0467(13) Uani 1 1 d . . .
H3A H 0.9102 0.5015 0.2104 0.070 Uiso 1 1 calc R . .
H3B H 0.9921 0.3960 0.2063 0.070 Uiso 1 1 calc R . .
H3C H 0.8859 0.4185 0.2628 0.070 Uiso 1 1 calc R . .
N4 N 0.9111(4) 0.3535(3) 0.0947(2) 0.0364(11) Uani 1 1 d . . .
H4A H 0.9809 0.3065 0.1123 0.055 Uiso 1 1 calc R . .
H4B H 0.9451 0.4076 0.0730 0.055 Uiso 1 1 calc R . .
H4C H 0.8748 0.3248 0.0666 0.055 Uiso 1 1 calc R . .
N5 N 0.7872(5) 0.2543(3) 0.2185(2) 0.0392(11) Uani 1 1 d . . .
H5A H 0.8113 0.2550 0.2586 0.059 Uiso 1 1 calc R . .
H5B H 0.8564 0.2129 0.1956 0.059 Uiso 1 1 calc R . .
H5C H 0.7077 0.2306 0.2227 0.059 Uiso 1 1 calc R . .
N6 N 0.6076(5) 0.3728(4) 0.1174(2) 0.0412(12) Uani 1 1 d . . .
H6A H 0.6162 0.3042 0.1197 0.062 Uiso 1 1 calc R . .
H6B H 0.6215 0.3997 0.0751 0.062 Uiso 1 1 calc R . .
H6C H 0.5209 0.4013 0.1349 0.062 Uiso 1 1 calc R . .
N7 N 0.2292(5) 0.5371(3) 0.2988(2) 0.0360(11) Uani 1 1 d . . .
C1 C 0.5104(6) 0.4788(4) 0.2764(3) 0.0301(12) Uani 1 1 d . . .
C2 C 0.4853(7) 0.4657(5) 0.4196(3) 0.0456(15) Uani 1 1 d . A .
H2 H 0.5766 0.4766 0.4178 0.055 Uiso 1 1 calc R . .
C3 C 0.3628(7) 0.5311(5) 0.4424(3) 0.0445(15) Uani 1 1 d . A .
H3 H 0.3570 0.5936 0.4588 0.053 Uiso 1 1 calc R . .
C4 C 0.2486(7) 0.4877(5) 0.4367(3) 0.0509(17) Uani 1 1 d . . .
C5 C 0.3041(8) 0.3957(5) 0.4095(3) 0.0547(18) Uani 1 1 d . A .
H5 H 0.2513 0.3513 0.3994 0.066 Uiso 1 1 calc R . .
C6 C 0.4501(8) 0.3800(5) 0.3996(3) 0.0552(18) Uani 1 1 d . . .
C7 C 0.5266(14) 0.2849(11) 0.3862(7) 0.060(4) Uani 0.50 1 d P A 1
H7A H 0.5247 0.2363 0.4257 0.090 Uiso 0.50 1 calc PR A 1
H7B H 0.6228 0.2896 0.3704 0.090 Uiso 0.50 1 calc PR A 1
H7C H 0.4864 0.2615 0.3528 0.090 Uiso 0.50 1 calc PR A 1
C7' C 0.1101(11) 0.5154(9) 0.4598(6) 0.041(3) Uani 0.50 1 d P B 2
H7'1 H 0.0821 0.5898 0.4561 0.061 Uiso 0.50 1 calc PR B 2
H7'2 H 0.0955 0.4870 0.5055 0.061 Uiso 0.50 1 calc PR B 2
H7'3 H 0.0544 0.4889 0.4344 0.061 Uiso 0.50 1 calc PR B 2
C8 C 0.4465(5) 0.7213(4) 0.2296(3) 0.0307(12) Uani 1 1 d . . .
C9 C 0.3815(6) 0.6917(4) 0.1830(3) 0.0358(13) Uani 1 1 d . . .
H9 H 0.3219 0.6449 0.1960 0.043 Uiso 1 1 calc R . .
C10 C 0.4035(6) 0.7302(5) 0.1179(3) 0.0430(15) Uani 1 1 d . . .
H10 H 0.3577 0.7105 0.0868 0.052 Uiso 1 1 calc R . .
C11 C 0.4915(6) 0.7966(5) 0.0983(3) 0.0475(16) Uani 1 1 d . . .
H11 H 0.5059 0.8229 0.0538 0.057 Uiso 1 1 calc R . .
C12 C 0.5590(6) 0.8254(4) 0.1435(3) 0.0447(15) Uani 1 1 d . . .
H12 H 0.6201 0.8709 0.1298 0.054 Uiso 1 1 calc R . .
C13 C 0.5373(6) 0.7877(4) 0.2082(3) 0.0416(14) Uani 1 1 d . . .
H13 H 0.5847 0.8072 0.2388 0.050 Uiso 1 1 calc R . .
C14 C 0.5412(6) 0.6986(4) 0.3555(3) 0.0348(13) Uani 1 1 d . . .
C15 C 0.6741(6) 0.6451(5) 0.3377(3) 0.0528(18) Uani 1 1 d . . .
H15 H 0.6910 0.6060 0.3024 0.063 Uiso 1 1 calc R . .
C16 C 0.7842(7) 0.6480(6) 0.3716(4) 0.061(2) Uani 1 1 d . . .
H16 H 0.8744 0.6092 0.3602 0.073 Uiso 1 1 calc R . .
C17 C 0.7604(7) 0.7079(5) 0.4214(4) 0.0576(18) Uani 1 1 d . . .
H17 H 0.8344 0.7114 0.4441 0.069 Uiso 1 1 calc R . .
C18 C 0.6303(8) 0.7616(6) 0.4377(4) 0.062(2) Uani 1 1 d . . .
H18 H 0.6145 0.8027 0.4720 0.075 Uiso 1 1 calc R . .
C19 C 0.5193(7) 0.7582(5) 0.4053(3) 0.0462(15) Uani 1 1 d . . .
H19 H 0.4292 0.7965 0.4175 0.055 Uiso 1 1 calc R . .
C20 C 0.2552(5) 0.7874(4) 0.3371(3) 0.0318(12) Uani 1 1 d . . .
C21 C 0.2492(8) 0.8847(5) 0.3071(4) 0.081(3) Uani 1 1 d . . .
H21 H 0.3201 0.8981 0.2735 0.097 Uiso 1 1 calc R . .
C22 C 0.1417(8) 0.9645(5) 0.3247(4) 0.079(3) Uani 1 1 d . . .
H22 H 0.1370 1.0309 0.3017 0.095 Uiso 1 1 calc R . .
C23 C 0.0443(7) 0.9475(5) 0.3743(4) 0.061(2) Uani 1 1 d . . .
H23 H -0.0283 1.0020 0.3873 0.073 Uiso 1 1 calc R . .
C24 C 0.0512(8) 0.8525(5) 0.4055(4) 0.076(3) Uani 1 1 d . . .
H24 H -0.0162 0.8405 0.4411 0.091 Uiso 1 1 calc R . .
C25 C 0.1544(7) 0.7726(5) 0.3864(4) 0.070(2) Uani 1 1 d . . .
H25 H 0.1550 0.7059 0.4081 0.083 Uiso 1 1 calc R . .
C31 C 0.9692(11) 0.7915(6) 0.2134(6) 0.124(5) Uani 1 1 d . . .
H31A H 1.0663 0.7972 0.2024 0.185 Uiso 1 1 calc R . .
H31B H 0.9569 0.7542 0.2570 0.185 Uiso 1 1 calc R . .
H31C H 0.9094 0.8598 0.2126 0.185 Uiso 1 1 calc R . .
C32 C 0.9306(7) 0.7350(5) 0.1647(5) 0.069(2) Uani 1 1 d . . .
C33 C 0.9614(9) 0.7681(6) 0.0959(5) 0.106(4) Uani 1 1 d . . .
H33A H 1.0621 0.7552 0.0840 0.158 Uiso 1 1 calc R . .
H33B H 0.9223 0.8411 0.0868 0.158 Uiso 1 1 calc R . .
H33C H 0.9205 0.7301 0.0704 0.158 Uiso 1 1 calc R . .
C34 C 0.1549(11) -0.0011(6) 0.1410(5) 0.109(4) Uani 1 1 d . . .
H34A H 0.2434 -0.0400 0.1550 0.163 Uiso 1 1 calc R . .
H34B H 0.1377 -0.0264 0.1023 0.163 Uiso 1 1 calc R . .
H34C H 0.0798 -0.0091 0.1759 0.163 Uiso 1 1 calc R . .
C35 C 0.1606(7) 0.1094(5) 0.1254(4) 0.0569(19) Uani 1 1 d . . .
C36 C 0.2532(11) 0.1369(8) 0.0686(6) 0.137(5) Uani 1 1 d . . .
H36A H 0.2494 0.0970 0.0340 0.205 Uiso 1 1 calc R . .
H36B H 0.3482 0.1226 0.0799 0.205 Uiso 1 1 calc R . .
H36C H 0.2244 0.2097 0.0536 0.205 Uiso 1 1 calc R . .
C37 C 0.7233(19) 0.0092(9) 0.2978(7) 0.189(8) Uani 1 1 d . . .
H37A H 0.7428 0.0515 0.3278 0.284 Uiso 1 1 calc R . .
H37B H 0.7775 0.0210 0.2555 0.284 Uiso 1 1 calc R . .
H37C H 0.7487 -0.0629 0.3152 0.284 Uiso 1 1 calc R . .
C38 C 0.5860(19) 0.0340(14) 0.2907(13) 0.318(18) Uani 1 1 d . . .
H38A H 0.5315 0.0140 0.3321 0.381 Uiso 1 1 calc R . .
H38B H 0.5676 -0.0033 0.2570 0.381 Uiso 1 1 calc R . .
C39 C 0.4083(14) 0.1536(10) 0.2656(8) 0.151(5) Uani 1 1 d . . .
H39A H 0.3599 0.1314 0.3082 0.181 Uiso 1 1 calc R . .
H39B H 0.4009 0.1073 0.2347 0.181 Uiso 1 1 calc R . .
C40 C 0.3389(11) 0.2563(9) 0.2431(5) 0.113(4) Uani 1 1 d . . .
H40A H 0.2428 0.2568 0.2375 0.170 Uiso 1 1 calc R . .
H40B H 0.3875 0.2797 0.2014 0.170 Uiso 1 1 calc R . .
H40C H 0.3393 0.3019 0.2750 0.170 Uiso 1 1 calc R . .
C41 C 0.2707(18) -0.0101(14) 0.4944(9) 0.062(5) Uiso 0.50 1 d P C 1
H41A H 0.1990 0.0062 0.4648 0.093 Uiso 0.50 1 calc PR C 1
H41B H 0.2373 0.0263 0.5325 0.093 Uiso 0.50 1 calc PR C 1
H41C H 0.2914 -0.0836 0.5082 0.093 Uiso 0.50 1 calc PR C 1
C42 C 0.4069(17) 0.0238(13) 0.4581(8) 0.075(5) Uiso 0.50 1 d P C 1
H42A H 0.4416 -0.0124 0.4194 0.090 Uiso 0.50 1 calc PR C 1
H42B H 0.3874 0.0980 0.4439 0.090 Uiso 0.50 1 calc PR C 1
C42' C 0.363(2) -0.0160(16) 0.5239(11) 0.102(6) Uiso 0.50 1 d P C 2
H42C H 0.3272 0.0192 0.5630 0.123 Uiso 0.50 1 calc PR C 2
H42D H 0.3662 -0.0897 0.5364 0.123 Uiso 0.50 1 calc PR C 2
C41' C 0.270(2) 0.0242(17) 0.4731(11) 0.091(7) Uiso 0.50 1 d P C 2
H41D H 0.1762 0.0138 0.4897 0.137 Uiso 0.50 1 calc PR C 2
H41E H 0.3045 -0.0117 0.4349 0.137 Uiso 0.50 1 calc PR C 2
H41F H 0.2667 0.0972 0.4610 0.137 Uiso 0.50 1 calc PR C 2
O11 O 0.8722(5) 0.6638(3) 0.1845(3) 0.0656(14) Uani 1 1 d . . .
O12 O 0.0864(4) 0.1738(3) 0.1575(2) 0.0540(12) Uani 1 1 d . . .
O13 O 0.5434(8) 0.1447(7) 0.2718(4) 0.135(3) Uani 1 1 d . . .
O14 O 0.5000 0.0000 0.5000 0.072(2) Uiso 1 2 d S . .
F1 F 0.2335(5) 0.5868(3) 0.0250(2) 0.0860(14) Uani 1 1 d . . .
F2 F 0.0933(4) 0.5250(4) 0.1069(2) 0.0894(15) Uani 1 1 d . . .
F3 F 0.1465(4) 0.4519(3) 0.01580(18) 0.0645(11) Uani 1 1 d . . .
F4 F 0.2295(6) 0.3744(3) 0.1081(2) 0.1039(19) Uani 1 1 d . . .
F5 F 0.3714(4) 0.4351(4) 0.0244(2) 0.1024(19) Uani 1 1 d . . .
F6 F 0.3208(4) 0.5077(3) 0.11645(19) 0.0600(10) Uani 1 1 d . . .
F7 F 0.6940(9) 0.1996(4) 0.0250(3) 0.157(3) Uani 1 1 d . . .
F8 F 0.8459(9) 0.0550(5) 0.0168(4) 0.206(4) Uani 1 1 d . . .
F9 F 0.6300(6) 0.0488(4) 0.0471(3) 0.125(2) Uani 1 1 d . . .
F10 F 0.7781(7) 0.0002(4) 0.1165(3) 0.128(2) Uani 1 1 d . . .
F11 F 0.6247(7) 0.1466(4) 0.1231(3) 0.136(2) Uani 1 1 d . . .
F12 F 0.8368(6) 0.1535(4) 0.0947(4) 0.135(2) Uani 1 1 d . . .
F17 F 0.1928(6) 0.6540(7) 0.6438(4) 0.204(5) Uani 1 1 d D . .
F16 F -0.0015(11) 0.6280(7) 0.6388(4) 0.217(5) Uani 1 1 d D . .
F15 F 0.0170(11) 0.7582(6) 0.6686(3) 0.200(4) Uani 1 1 d D . .
F14 F -0.0475(8) 0.7522(9) 0.5683(5) 0.281(7) Uani 1 1 d D . .
F13 F 0.1194(11) 0.8099(6) 0.5810(5) 0.215(4) Uani 1 1 d D . .
F18 F 0.1701(11) 0.6773(8) 0.5487(3) 0.264(7) Uani 1 1 d D . .

loop_
_atom_site_aniso_label
_atom_site_aniso_U_11
_atom_site_aniso_U_22
_atom_site_aniso_U_33
_atom_site_aniso_U_23
_atom_site_aniso_U_13
_atom_site_aniso_U_12
Ru1 0.0291(2) 0.0276(2) 0.0292(2) -0.00788(18) 0.00015(18) -0.00295(17)
Mn1 0.0301(4) 0.0335(4) 0.0242(4) -0.0052(3) -0.0013(3) -0.0059(3)
P1 0.0276(7) 0.0321(7) 0.0273(7) -0.0098(6) 0.0000(6) -0.0051(6)
P2 0.0347(8) 0.0473(9) 0.0359(9) -0.0063(7) -0.0026(7) -0.0063(7)
P3 0.0728(13) 0.0348(9) 0.0475(11) -0.0119(8) -0.0109(9) -0.0101(8)
P4 0.0782(14) 0.0505(11) 0.0522(12) -0.0071(9) -0.0002(10) -0.0084(10)
O1 0.041(3) 0.069(3) 0.056(3) 0.002(2) -0.015(2) -0.017(2)
N1 0.034(2) 0.031(2) 0.029(2) -0.009(2) -0.001(2) -0.0012(19)
N2 0.059(3) 0.034(3) 0.037(3) -0.006(2) -0.002(2) -0.004(2)
N3 0.045(3) 0.053(3) 0.045(3) -0.013(3) -0.004(2) -0.013(2)
N4 0.032(3) 0.037(3) 0.038(3) -0.006(2) 0.003(2) -0.004(2)
N5 0.044(3) 0.032(2) 0.037(3) -0.004(2) 0.003(2) -0.003(2)
N6 0.031(3) 0.050(3) 0.045(3) -0.020(2) -0.003(2) -0.005(2)
N7 0.031(3) 0.042(3) 0.034(3) -0.001(2) 0.001(2) -0.011(2)
C1 0.036(3) 0.027(3) 0.028(3) -0.001(2) -0.011(2) -0.006(2)
C2 0.046(4) 0.061(4) 0.030(3) -0.001(3) -0.010(3) -0.011(3)
C3 0.056(4) 0.058(4) 0.022(3) -0.002(3) -0.006(3) -0.018(3)
C4 0.053(4) 0.068(4) 0.028(3) 0.010(3) 0.002(3) -0.020(3)
C5 0.077(5) 0.051(4) 0.039(4) 0.013(3) -0.014(4) -0.027(4)
C6 0.068(5) 0.057(4) 0.035(4) 0.004(3) -0.018(3) 0.000(4)
C7 0.053(8) 0.072(10) 0.042(8) -0.002(7) 0.006(7) 0.005(7)
C7' 0.027(6) 0.051(7) 0.043(7) -0.009(6) 0.003(5) -0.006(5)
C8 0.031(3) 0.033(3) 0.028(3) -0.008(2) 0.005(2) -0.006(2)
C9 0.038(3) 0.037(3) 0.032(3) -0.005(3) -0.005(3) -0.008(2)
C10 0.047(4) 0.051(4) 0.027(3) -0.001(3) -0.002(3) -0.004(3)
C11 0.047(4) 0.051(4) 0.037(4) 0.009(3) 0.001(3) -0.008(3)
C12 0.046(4) 0.037(3) 0.048(4) 0.000(3) 0.010(3) -0.016(3)
C13 0.041(3) 0.038(3) 0.048(4) -0.010(3) 0.002(3) -0.013(3)
C14 0.037(3) 0.038(3) 0.032(3) -0.011(2) -0.003(2) -0.010(2)
C15 0.038(4) 0.063(4) 0.063(5) -0.035(4) -0.008(3) -0.002(3)
C16 0.032(3) 0.074(5) 0.077(5) -0.021(4) -0.011(3) -0.005(3)
C17 0.050(4) 0.064(4) 0.067(5) -0.008(4) -0.024(4) -0.019(4)
C18 0.067(5) 0.073(5) 0.062(5) -0.033(4) -0.013(4) -0.027(4)
C19 0.046(4) 0.052(4) 0.046(4) -0.019(3) -0.005(3) -0.012(3)
C20 0.031(3) 0.030(3) 0.032(3) -0.008(2) 0.001(2) -0.002(2)
C21 0.063(5) 0.059(5) 0.086(6) 0.010(4) 0.041(4) 0.011(4)
C22 0.075(6) 0.047(4) 0.089(6) 0.005(4) 0.023(5) 0.011(4)
C23 0.038(4) 0.055(4) 0.081(6) -0.018(4) 0.006(4) 0.006(3)
C24 0.057(5) 0.048(4) 0.109(7) -0.015(4) 0.037(4) -0.007(4)
C25 0.054(4) 0.039(4) 0.100(6) -0.004(4) 0.027(4) -0.005(3)
C31 0.127(9) 0.057(5) 0.210(13) -0.010(7) -0.085(9) -0.029(6)
C32 0.036(4) 0.036(4) 0.126(8) -0.008(4) -0.003(4) 0.006(3)
C33 0.087(7) 0.044(5) 0.160(11) -0.010(5) 0.045(7) 0.000(4)
C34 0.144(9) 0.046(5) 0.117(9) -0.003(5) 0.000(7) 0.005(5)
C35 0.045(4) 0.048(4) 0.082(5) -0.023(4) -0.019(4) 0.000(3)
C36 0.138(9) 0.109(8) 0.166(11) -0.086(8) 0.100(9) -0.061(7)
C37 0.28(2) 0.072(8) 0.166(14) 0.018(8) -0.024(14) 0.040(10)
C38 0.160(17) 0.175(17) 0.50(4) 0.18(2) -0.02(2) 0.038(13)
C39 0.118(11) 0.131(11) 0.182(15) 0.017(10) 0.001(10) -0.015(9)
C40 0.110(9) 0.142(10) 0.088(8) 0.011(7) -0.036(7) -0.028(7)
O11 0.050(3) 0.050(3) 0.097(4) -0.020(3) 0.009(3) -0.015(2)
O12 0.045(3) 0.047(3) 0.064(3) -0.016(2) -0.003(2) 0.006(2)
O13 0.070(5) 0.176(8) 0.119(6) 0.045(5) 0.011(4) -0.001(5)
F1 0.113(4) 0.084(3) 0.066(3) 0.026(2) -0.024(3) -0.046(3)
F2 0.055(3) 0.120(4) 0.085(3) -0.034(3) 0.025(2) -0.007(3)
F3 0.053(2) 0.104(3) 0.046(2) -0.007(2) -0.0099(19) -0.036(2)
F4 0.186(6) 0.056(3) 0.086(4) 0.022(2) -0.075(4) -0.040(3)
F5 0.039(2) 0.179(5) 0.098(4) -0.095(4) -0.007(2) 0.009(3)
F6 0.069(3) 0.062(2) 0.057(2) -0.023(2) -0.016(2) -0.013(2)
F7 0.298(9) 0.081(4) 0.080(4) 0.021(3) -0.062(5) -0.013(5)
F8 0.248(9) 0.147(6) 0.225(8) -0.130(6) 0.165(7) -0.097(6)
F9 0.135(5) 0.127(5) 0.140(6) -0.024(4) -0.050(4) -0.057(4)
F10 0.160(6) 0.056(3) 0.165(6) 0.020(3) -0.073(5) -0.006(3)
F11 0.156(6) 0.086(4) 0.141(6) -0.028(4) 0.054(5) -0.015(4)
F12 0.131(5) 0.113(4) 0.198(7) -0.068(4) -0.054(5) -0.049(4)
F17 0.069(4) 0.312(10) 0.140(6) 0.099(7) 0.017(4) 0.043(5)
F16 0.300(11) 0.199(8) 0.204(9) 0.104(7) -0.137(8) -0.177(8)
F15 0.321(11) 0.143(6) 0.101(5) -0.035(5) -0.043(6) 0.047(7)
F14 0.163(7) 0.445(15) 0.243(10) 0.242(11) -0.149(8) -0.187(9)
F13 0.298(11) 0.138(6) 0.228(10) -0.007(6) 0.039(9) -0.140(7)
F18 0.331(12) 0.291(11) 0.066(4) -0.071(6) -0.020(6) 0.178(10)

loop_
_atom_type_symbol
_atom_type_description
_atom_type_scat_dispersion_real
_atom_type_scat_dispersion_imag
_atom_type_scat_source
C C 0.0033 0.0016 'International Tables Vol C Tables 4.2.6.8 and 6.1.1.4'
H H 0.0000 0.0000 'International Tables Vol C Tables 4.2.6.8 and 6.1.1.4'
N N 0.0061 0.0033 'International Tables Vol C Tables 4.2.6.8 and 6.1.1.4'
O O 0.0106 0.0060 'International Tables Vol C Tables 4.2.6.8 and 6.1.1.4'
F F 0.0171 0.0103 'International Tables Vol C Tables 4.2.6.8 and 6.1.1.4'
P P 0.1023 0.0942 'International Tables Vol C Tables 4.2.6.8 and 6.1.1.4'
Mn Mn 0.3368 0.7283 'International Tables Vol C Tables 4.2.6.8 and 6.1.1.4'
Ru Ru -1.2594 0.8363 'International Tables Vol C Tables 4.2.6.8 and 6.1.1.4'

loop_
_geom_angle_atom_site_label_1
_geom_angle_atom_site_label_2
_geom_angle_atom_site_label_3
_geom_angle
_geom_angle_site_symmetry_1
_geom_angle_site_symmetry_3
_geom_angle_publ_flag
N1 Ru1 N6 89.06(18) . . ?
N1 Ru1 N4 178.24(18) . . ?
N6 Ru1 N4 89.18(18) . . ?
N1 Ru1 N5 90.26(17) . . ?
N6 Ru1 N5 91.52(19) . . ?
N4 Ru1 N5 89.90(17) . . ?
N1 Ru1 N2 88.46(18) . . ?
N6 Ru1 N2 88.8(2) . . ?
N4 Ru1 N2 91.39(18) . . ?
N5 Ru1 N2 178.68(18) . . ?
N1 Ru1 N3 92.09(18) . . ?
N6 Ru1 N3 178.7(2) . . ?
N4 Ru1 N3 89.66(19) . . ?
N5 Ru1 N3 89.0(2) . . ?
N2 Ru1 N3 90.7(2) . . ?
N7 Mn1 C1 99.6(2) . . ?
N7 Mn1 C2 159.3(2) . . ?
C1 Mn1 C2 93.5(2) . . ?
N7 Mn1 C3 130.4(2) . . ?
C1 Mn1 C3 129.9(2) . . ?
C2 Mn1 C3 38.1(2) . . ?
N7 Mn1 C5 96.1(2) . . ?
C1 Mn1 C5 114.1(3) . . ?
C2 Mn1 C5 63.7(3) . . ?
C3 Mn1 C5 63.8(3) . . ?
N7 Mn1 C4 97.5(2) . . ?
C1 Mn1 C4 149.1(2) . . ?
C2 Mn1 C4 64.0(2) . . ?
C3 Mn1 C4 38.4(2) . . ?
C5 Mn1 C4 38.0(2) . . ?
N7 Mn1 C6 126.6(3) . . ?
C1 Mn1 C6 85.2(2) . . ?
C2 Mn1 C6 38.5(2) . . ?
C3 Mn1 C6 64.1(2) . . ?
C5 Mn1 C6 37.9(3) . . ?
C4 Mn1 C6 63.9(3) . . ?
N7 Mn1 P1 96.37(16) . . ?
C1 Mn1 P1 87.61(16) . . ?
C2 Mn1 P1 100.11(18) . . ?
C3 Mn1 P1 89.61(18) . . ?
C5 Mn1 P1 152.56(19) . . ?
C4 Mn1 P1 115.87(19) . . ?
C6 Mn1 P1 137.0(2) . . ?
C14 P1 C8 104.8(3) . . ?
C14 P1 C20 104.5(2) . . ?
C8 P1 C20 101.9(2) . . ?
C14 P1 Mn1 111.37(19) . . ?
C8 P1 Mn1 115.84(17) . . ?
C20 P1 Mn1 117.10(18) . . ?
F4 P2 F2 88.5(3) . . ?
F4 P2 F5 92.8(3) . . ?
F2 P2 F5 177.4(3) . . ?
F4 P2 F6 91.3(2) . . ?
F2 P2 F6 91.7(2) . . ?
F5 P2 F6 90.5(2) . . ?
F4 P2 F1 178.2(3) . . ?
F2 P2 F1 90.3(3) . . ?
F5 P2 F1 88.3(3) . . ?
F6 P2 F1 90.1(2) . . ?
F4 P2 F3 89.7(2) . . ?
F2 P2 F3 88.7(2) . . ?
F5 P2 F3 89.0(2) . . ?
F6 P2 F3 179.0(2) . . ?
F1 P2 F3 89.0(2) . . ?
F8 P3 F12 95.5(4) . . ?
F8 P3 F7 93.1(5) . . ?
F12 P3 F7 87.0(4) . . ?
F8 P3 F10 91.0(5) . . ?
F12 P3 F10 93.4(4) . . ?
F7 P3 F10 175.8(4) . . ?
F8 P3 F9 90.2(4) . . ?
F12 P3 F9 174.2(4) . . ?
F7 P3 F9 92.3(4) . . ?
F10 P3 F9 87.0(3) . . ?
F8 P3 F11 178.6(5) . . ?
F12 P3 F11 85.7(4) . . ?
F7 P3 F11 86.2(4) . . ?
F10 P3 F11 89.7(4) . . ?
F9 P3 F11 88.6(4) . . ?
F14 P4 F13 88.4(6) . . ?
F14 P4 F18 94.7(6) . . ?
F13 P4 F18 81.8(6) . . ?
F14 P4 F15 101.2(7) . . ?
F13 P4 F15 87.4(5) . . ?
F18 P4 F15 160.5(7) . . ?
F14 P4 F16 87.4(4) . . ?
F13 P4 F16 168.3(6) . . ?
F18 P4 F16 109.4(7) . . ?
F15 P4 F16 82.7(6) . . ?
F14 P4 F17 169.7(7) . . ?
F13 P4 F17 101.0(6) . . ?
F18 P4 F17 82.7(4) . . ?
F15 P4 F17 83.5(5) . . ?
F16 P4 F17 84.1(5) . . ?
C1 N1 Ru1 177.0(4) . . ?
O1 N7 Mn1 173.6(4) . . ?
N1 C1 Mn1 177.2(5) . . ?
C3 C2 C6 108.7(6) . . ?
C3 C2 Mn1 71.1(3) . . ?
C6 C2 Mn1 72.0(3) . . ?
C2 C3 C4 108.2(6) . . ?
C2 C3 Mn1 70.8(3) . . ?
C4 C3 Mn1 71.7(3) . . ?
C7' C4 C5 122.1(8) . . ?
C7' C4 C3 130.4(8) . . ?
C5 C4 C3 106.9(6) . . ?
C7' C4 Mn1 131.3(7) . . ?
C5 C4 Mn1 70.5(4) . . ?
C3 C4 Mn1 69.9(3) . . ?
C6 C5 C4 109.5(6) . . ?
C6 C5 Mn1 71.7(4) . . ?
C4 C5 Mn1 71.5(4) . . ?
C7 C6 C5 118.8(9) . . ?
C7 C6 C2 133.2(9) . . ?
C5 C6 C2 106.7(6) . . ?
C7 C6 Mn1 135.0(7) . . ?
C5 C6 Mn1 70.3(4) . . ?
C2 C6 Mn1 69.5(4) . . ?
C9 C8 C13 118.1(5) . . ?
C9 C8 P1 119.5(4) . . ?
C13 C8 P1 122.2(4) . . ?
C10 C9 C8 120.5(5) . . ?
C11 C10 C9 120.2(6) . . ?
C10 C11 C12 120.2(6) . . ?
C13 C12 C11 120.0(6) . . ?
C12 C13 C8 121.0(6) . . ?
C19 C14 C15 119.1(5) . . ?
C19 C14 P1 122.0(4) . . ?
C15 C14 P1 118.8(4) . . ?
C14 C15 C16 120.6(6) . . ?
C17 C16 C15 119.5(6) . . ?
C18 C17 C16 119.5(6) . . ?
C17 C18 C19 121.7(6) . . ?
C14 C19 C18 119.5(6) . . ?
C25 C20 C21 117.2(5) . . ?
C25 C20 P1 121.0(5) . . ?
C21 C20 P1 121.7(5) . . ?
C20 C21 C22 121.4(7) . . ?
C23 C22 C21 119.9(7) . . ?
C22 C23 C24 119.2(6) . . ?
C23 C24 C25 121.0(7) . . ?
C20 C25 C24 121.3(7) . . ?
O11 C32 C33 122.4(9) . . ?
O11 C32 C31 118.9(9) . . ?
C33 C32 C31 118.7(8) . . ?
O12 C35 C36 121.7(7) . . ?
O12 C35 C34 121.5(8) . . ?
C36 C35 C34 116.8(7) . . ?
C37 C38 O13 109.8(16) . . ?
O13 C39 C40 113.7(11) . . ?
O14 C42 C41 107.0(13) . . ?
O14 C42' C41' 109.6(16) . . ?
C39 O13 C38 101.0(11) . . ?
C42 O14 C42 180.0(10) 2_656 . ?
C42 O14 C42' 117.0(11) 2_656 . ?
C42 O14 C42' 63.0(11) . . ?
C42 O14 C42' 63.0(11) 2_656 2_656 ?
C42 O14 C42' 117.0(11) . 2_656 ?
C42' O14 C42' 180.0(17) . 2_656 ?

loop_
_geom_bond_atom_site_label_1
_geom_bond_atom_site_label_2
_geom_bond_distance
_geom_bond_site_symmetry_2
_geom_bond_publ_flag
Ru1 N1 2.003(4) . ?
Ru1 N6 2.099(4) . ?
Ru1 N4 2.103(4) . ?
Ru1 N5 2.105(4) . ?
Ru1 N2 2.120(4) . ?
Ru1 N3 2.121(5) . ?
Mn1 N7 1.646(5) . ?
Mn1 C1 1.913(6) . ?
Mn1 C2 2.147(6) . ?
Mn1 C3 2.152(6) . ?
Mn1 C5 2.161(6) . ?
Mn1 C4 2.175(6) . ?
Mn1 C6 2.180(6) . ?
Mn1 P1 2.2928(16) . ?
P1 C14 1.817(6) . ?
P1 C8 1.826(5) . ?
P1 C20 1.838(5) . ?
P2 F4 1.555(4) . ?
P2 F2 1.569(4) . ?
P2 F5 1.570(4) . ?
P2 F6 1.584(4) . ?
P2 F1 1.586(4) . ?
P2 F3 1.615(4) . ?
P3 F8 1.490(6) . ?
P3 F12 1.538(5) . ?
P3 F7 1.541(5) . ?
P3 F10 1.557(5) . ?
P3 F9 1.573(5) . ?
P3 F11 1.594(6) . ?
P4 F14 1.471(6) . ?
P4 F13 1.484(6) . ?
P4 F18 1.495(6) . ?
P4 F15 1.514(6) . ?
P4 F16 1.539(6) . ?
P4 F17 1.550(6) . ?
O1 N7 1.183(6) . ?
N1 C1 1.162(7) . ?
C2 C3 1.404(8) . ?
C2 C6 1.425(9) . ?
C3 C4 1.424(9) . ?
C4 C7' 1.380(11) . ?
C4 C5 1.413(9) . ?
C5 C6 1.411(9) . ?
C6 C7 1.388(14) . ?
C8 C9 1.402(7) . ?
C8 C13 1.402(8) . ?
C9 C10 1.391(8) . ?
C10 C11 1.377(8) . ?
C11 C12 1.387(9) . ?
C12 C13 1.382(8) . ?
C14 C19 1.379(7) . ?
C14 C15 1.385(8) . ?
C15 C16 1.403(8) . ?
C16 C17 1.381(9) . ?
C17 C18 1.357(9) . ?
C18 C19 1.395(9) . ?
C20 C25 1.357(8) . ?
C20 C21 1.367(9) . ?
C21 C22 1.389(9) . ?
C22 C23 1.346(10) . ?
C23 C24 1.346(10) . ?
C24 C25 1.377(9) . ?
C31 C32 1.507(12) . ?
C32 O11 1.229(8) . ?
C32 C33 1.456(12) . ?
C34 C35 1.498(10) . ?
C35 O12 1.225(7) . ?
C35 C36 1.453(11) . ?
C37 C38 1.36(2) . ?
C38 O13 1.475(16) . ?
C39 O13 1.349(13) . ?
C39 C40 1.450(14) . ?
C41 C42 1.58(2) . ?
C42 O14 1.325(17) . ?
C42' O14 1.44(2) . ?
C42' C41' 1.48(3) . ?
O14 C42 1.325(17) 2_656 ?
O14 C42' 1.44(2) 2_656 ?
